data_4349960
loop_
_publ_author_name
'Wang, Jin-Hua'
'Vignesh, Kuduva R.'
'Zhao, Jia'
'Li, Zhao-Yang'
'Dunbar, Kim R.'

_publ_section_title
;
 Charge transfer and slow magnetic relaxation in a series of cyano-bridged
 FeIII4MII2 (M = FeII, CoII, NiII) molecules
;
_journal_issue 2
_journal_name_full 'Inorganic Chemistry Frontiers'
_journal_page_first 493
_journal_paper_doi 10.1039/C8QI01245H
_journal_volume 6
_journal_year 2019
_chemical_formula_moiety 'C108 H112 B4 Fe6 N48'
_chemical_formula_sum 'C108 H112 B4 Fe6 N48'
_chemical_formula_weight 2460.79
_space_group_crystal_system triclinic
_space_group_IT_number 2
_space_group_name_Hall '-P 1'
_space_group_name_H-M_alt 'P -1'
_atom_sites_solution_hydrogens geom
_audit_creation_date 2018-04-06
_audit_creation_method
;
Olex2 1.2
(compiled 2017.03.28 svn.r3405 for OlexSys, GUI svn.r5337)
;
_audit_update_record
;
2018-05-01 deposited with the CCDC.
2018-12-21 downloaded from the CCDC.
;
_cell_angle_alpha 82.9140(10)
_cell_angle_beta 71.8690(10)
_cell_angle_gamma 84.3630(10)
_cell_formula_units_Z 1
_cell_length_a 11.73660(10)
_cell_length_b 15.9647(2)
_cell_length_c 17.5474(2)
_cell_measurement_reflns_used 18397
_cell_measurement_temperature 298.5(2)
_cell_measurement_theta_max 73.1500
_cell_measurement_theta_min 3.9680
_cell_volume 3094.51(6)
_computing_cell_refinement 'CrysAlisPro 1.171.39.28b (Rigaku OD, 2015)'
_computing_data_collection 'CrysAlisPro 1.171.39.28b (Rigaku OD, 2015)'
_computing_data_reduction 'CrysAlisPro 1.171.39.28b (Rigaku OD, 2015)'
_computing_molecular_graphics 'Olex2 (Dolomanov et al., 2009)'
_computing_publication_material 'Olex2 (Dolomanov et al., 2009)'
_computing_structure_refinement 'ShelXL (Sheldrick, 2015)'
_computing_structure_solution 'SHELXT 2014/5 (Sheldrick, 2014)'
_diffrn_ambient_environment air
_diffrn_ambient_temperature 298.5(2)
_diffrn_detector 'CCD plate'
_diffrn_measured_fraction_theta_full 0.993
_diffrn_measured_fraction_theta_max 0.966
_diffrn_measurement_details
;
List of Runs (angles in degrees, time in seconds):

  # Type    Start    End  Width  t~exp~   \w     \q     \k     \f   Frames
#--------------------------------------------------------------------------
  1  \w    -76.00 -49.00   0.50    0.50    --    0.00 -77.00 150.00   54
  2  \w     -4.00  41.00   0.50    0.50    --    0.00  57.00-150.00   90
  3  \w    -19.00   6.00   0.50    0.50    --    0.00  38.00-180.00   50
  4  \w    -38.00  89.00   0.50    0.50    --    0.00  82.00  90.00  254
  5  \w    -58.00 -32.00   0.50    0.50    --    0.00 -57.00 -30.00   52
  6  \w    -39.00 -12.00   0.50    0.50    --    0.00 -77.00 150.00   54
  7  \w    -36.00  89.00   0.50    0.50    --    0.00  77.00 -90.00  250
  8  \w     10.00  44.00   0.50    0.50    --    0.00  38.00-180.00   68
  9  \w     37.00 115.00   0.50    1.61    --   98.20 -82.00 -60.00  156
 10  \w     80.00 125.00   0.50    1.61    --   98.20 -82.00 120.00   90
 11  \w     19.00 105.00   0.50    1.61    --   98.20 -15.00 150.00  172
 12  \w    142.00 168.00   0.50    1.61    --   98.20 -15.00 150.00   52
 13  \w     14.00 102.00   0.50    1.61    --   98.20 -61.00   0.00  176
 14  \w     10.00 104.00   0.50    1.61    --   98.20 -61.00 -60.00  188
 15  \w     58.00  86.00   0.50    1.61    --   98.20 -82.00 150.00   56
 16  \w     29.00  54.00   0.50    1.61    --   98.20 -82.00 150.00   50
 17  \w     10.00 124.00   0.50    1.61    --   98.20 -30.00 150.00  228
 18  \w     91.00 137.00   0.50    1.61    --   98.20 -82.00   0.00   92
 19  \w     53.00 102.00   0.50    1.61    --   98.20 -82.00-120.00   98
 20  \w     70.00 119.00   0.50    1.61    --   98.20  61.00   0.00   98
 21  \w     69.00 178.00   0.50    1.61    --   98.20  45.00  90.00  218
 22  \w      9.00  40.00   0.50    1.61    --   98.20 -82.00-180.00   62
 23  \w      9.00 128.50   0.50    1.61    --   98.20 -82.00  60.00  239
 24  \w     13.00  97.00   0.50    1.61    --   98.20 -61.00 150.00  168
 25  \w     72.00 187.00   0.50    1.61    --   98.20  45.00 120.00  230
;
_diffrn_measurement_device 'four-circle diffractometer'
_diffrn_measurement_device_type 'XtaLAB AFC12 (RINC): Kappa single'
_diffrn_measurement_method '\w scans'
_diffrn_orient_matrix_type 'CrysAlisPro convention (1999,Acta A55,543-557)'
_diffrn_orient_matrix_UB_11 0.1097204000
_diffrn_orient_matrix_UB_12 -0.0627792000
_diffrn_orient_matrix_UB_13 -0.0042664000
_diffrn_orient_matrix_UB_21 0.0786750000
_diffrn_orient_matrix_UB_22 0.0742537000
_diffrn_orient_matrix_UB_23 -0.0077659000
_diffrn_orient_matrix_UB_31 -0.0304257000
_diffrn_orient_matrix_UB_32 -0.0062619000
_diffrn_orient_matrix_UB_33 0.0924048000
_diffrn_radiation_monochromator graphite
_diffrn_radiation_probe x-ray
_diffrn_radiation_type CuK\a
_diffrn_radiation_wavelength 1.54184
_diffrn_reflns_av_R_equivalents 0.0269
_diffrn_reflns_av_unetI/netI 0.0295
_diffrn_reflns_Laue_measured_fraction_full 0.993
_diffrn_reflns_Laue_measured_fraction_max 0.966
_diffrn_reflns_limit_h_max 14
_diffrn_reflns_limit_h_min -14
_diffrn_reflns_limit_k_max 19
_diffrn_reflns_limit_k_min -19
_diffrn_reflns_limit_l_max 21
_diffrn_reflns_limit_l_min -18
_diffrn_reflns_number 32897
_diffrn_reflns_point_group_measured_fraction_full 0.993
_diffrn_reflns_point_group_measured_fraction_max 0.966
_diffrn_reflns_theta_full 67.684
_diffrn_reflns_theta_max 73.437
_diffrn_reflns_theta_min 3.667
_diffrn_source 'fine-focus sealed X-ray tube'
_diffrn_source_type 'Enhance (Cu) X-ray Source'
_exptl_absorpt_coefficient_mu 6.019
_exptl_absorpt_correction_T_max 1.00000
_exptl_absorpt_correction_T_min 0.44972
_exptl_absorpt_correction_type multi-scan
_exptl_absorpt_process_details
;
CrysAlisPro 1.171.39.28b (Rigaku Oxford Diffraction, 2015)
Empirical absorption correction using spherical harmonics,
 implemented in SCALE3 ABSPACK scaling algorithm.
;
_exptl_crystal_colour black
_exptl_crystal_density_diffrn 1.320
_exptl_crystal_description block
_exptl_crystal_F_000 1272
_refine_diff_density_max 0.257
_refine_diff_density_min -0.450
_refine_diff_density_rms 0.041
_refine_ls_extinction_method none
_refine_ls_goodness_of_fit_ref 1.075
_refine_ls_hydrogen_treatment constr
_refine_ls_matrix_type full
_refine_ls_number_parameters 760
_refine_ls_number_reflns 12058
_refine_ls_number_restraints 0
_refine_ls_restrained_S_all 1.075
_refine_ls_R_factor_all 0.0377
_refine_ls_R_factor_gt 0.0327
_refine_ls_shift/su_max 0.001
_refine_ls_shift/su_mean 0.000
_refine_ls_structure_factor_coef Fsqd
_refine_ls_weighting_details 'w=1/[\s^2^(Fo^2^)+(0.0477P)^2^+0.6631P] where P=(Fo^2^+2Fc^2^)/3'
_refine_ls_weighting_scheme calc
_refine_ls_wR_factor_gt 0.0880
_refine_ls_wR_factor_ref 0.0905
_reflns_Friedel_coverage 0.000
_reflns_number_gt 10716
_reflns_number_total 12058
_reflns_threshold_expression 'I > 2\s(I)'
_cod_data_source_file c8qi01245h2.cif
_cod_data_source_block 171030-4_sq
_cod_original_cell_volume 3094.52(6)
_cod_database_code 4349960
_shelx_shelxl_version_number 2016/6
_shelx_space_group_comment
;
The symmetry employed for this shelxl refinement is uniquely defined
by the following loop, which should always be used as a source of
symmetry information in preference to the above space-group names.
They are only intended as comments.
;
_reflns_odcompleteness_completeness 99.37
_reflns_odcompleteness_iscentric 1
_reflns_odcompleteness_theta 66.97
_olex2_refinement_description
;
1. Fixed Uiso
 At 1.2 times of:
  All B(H) groups, All C(H) groups
 At 1.5 times of:
  All C(H,H,H) groups
2.a Ternary CH refined with riding coordinates:
 B1(H1), B2(H2)
2.b Aromatic/amide H refined with riding coordinates:
 C3(H3), C8(H8), C13(H13), C21(H21), C26(H26), C31(H31), C37(H37), C38(H38),
 C39(H39), C40(H40), C46(H46), C47(H47), C48(H48), C49(H49), C51(H51), C52(H52),
  C53(H53), C54(H54)
2.c Idealised Me refined as rotating group:
 C1(H1A,H1B,H1C), C5(H5A,H5B,H5C), C6(H6A,H6B,H6C), C10(H10A,H10B,H10C),
 C11(H11A,H11B,H11C), C15(H15A,H15B,H15C), C19(H19A,H19B,H19C), C23(H23A,H23B,
 H23C), C24(H24A,H24B,H24C), C28(H28A,H28B,H28C), C29(H29A,H29B,H29C), C33(H33A,
 H33B,H33C)
;
_olex2_submission_special_instructions 'No special instructions were received'
_oxdiff_exptl_absorpt_empirical_details
;
Empirical correction (ABSPACK) includes:
- Absorption correction using spherical harmonics
- Frame scaling
;
_oxdiff_exptl_absorpt_empirical_full_max 1.891
_oxdiff_exptl_absorpt_empirical_full_min 0.555

loop_
_space_group_symop_operation_xyz
'x, y, z'
'-x, -y, -z'

loop_
_atom_site_label
_atom_site_type_symbol
_atom_site_fract_x
_atom_site_fract_y
_atom_site_fract_z
_atom_site_U_iso_or_equiv
_atom_site_adp_type
_atom_site_occupancy
_atom_site_site_symmetry_order
_atom_site_calc_flag
_atom_site_refinement_flags_posn
Fe1 Fe 0.45517(2) 0.26685(2) 0.15938(2) 0.03251(7) Uani 1 1 d .
Fe2 Fe 0.12520(2) 0.07204(2) 0.29882(2) 0.02912(7) Uani 1 1 d .
Fe3 Fe 0.03614(2) 0.21481(2) 0.55864(2) 0.03268(7) Uani 1 1 d .
N1 N 0.62093(13) 0.30286(10) 0.09323(9) 0.0385(3) Uani 1 1 d .
N2 N 0.65601(14) 0.37650(10) 0.10965(10) 0.0411(4) Uani 1 1 d .
N3 N 0.47197(13) 0.31187(10) 0.25742(9) 0.0375(3) Uani 1 1 d .
N4 N 0.51788(15) 0.38980(10) 0.24708(10) 0.0430(4) Uani 1 1 d .
N5 N 0.38475(14) 0.38045(10) 0.13293(9) 0.0391(3) Uani 1 1 d .
N6 N 0.45164(15) 0.44822(10) 0.12923(10) 0.0418(4) Uani 1 1 d .
N7 N 0.4070(2) 0.20462(16) 0.01477(13) 0.0728(6) Uani 1 1 d .
N8 N 0.57091(19) 0.09590(12) 0.20672(14) 0.0676(6) Uani 1 1 d .
N9 N 0.22311(14) 0.18217(10) 0.24919(9) 0.0404(3) Uani 1 1 d .
N10 N 0.15455(16) 0.37311(10) 0.52455(10) 0.0465(4) Uani 1 1 d .
N11 N 0.09551(15) 0.32269(10) 0.49275(10) 0.0423(4) Uani 1 1 d .
N12 N 0.05530(16) 0.33165(11) 0.66859(10) 0.0459(4) Uani 1 1 d .
N13 N -0.02057(15) 0.27700(10) 0.65842(9) 0.0417(4) Uani 1 1 d .
N14 N 0.24712(15) 0.25474(10) 0.59687(10) 0.0429(4) Uani 1 1 d .
N15 N 0.19604(14) 0.18903(9) 0.57810(9) 0.0366(3) Uani 1 1 d .
N16 N 0.10317(14) 0.11163(10) 0.41302(9) 0.0383(3) Uani 1 1 d .
N17 N -0.21204(19) 0.25063(15) 0.53159(13) 0.0676(6) Uani 1 1 d .
N18 N -0.05648(14) 0.04669(10) 0.65066(9) 0.0391(3) Uani 1 1 d .
N19 N 0.29245(13) -0.00368(9) 0.23170(8) 0.0343(3) Uani 1 1 d .
N20 N 0.11850(13) 0.06556(9) 0.17969(8) 0.0329(3) Uani 1 1 d .
N21 N -0.05055(13) 0.13403(10) 0.29300(8) 0.0345(3) Uani 1 1 d .
N22 N 0.02358(15) 0.11227(11) 0.08064(9) 0.0441(4) Uani 1 1 d .
N23 N 0.21308(14) 0.03303(10) 0.04670(9) 0.0386(3) Uani 1 1 d .
N24 N 0.02422(18) 0.12307(16) -0.07364(11) 0.0695(6) Uani 1 1 d .
C1 C -0.2289(2) 0.23227(17) 0.73296(15) 0.0634(6) Uani 1 1 d .
H1A H -0.269226 0.252527 0.693704 0.095 Uiso 1 1 calc GR
H1B H -0.282982 0.238077 0.786055 0.095 Uiso 1 1 calc GR
H1C H -0.202746 0.173780 0.727721 0.095 Uiso 1 1 calc GR
C2 C -0.12277(19) 0.28255(13) 0.71961(12) 0.0478(5) Uani 1 1 d .
C3 C -0.1115(2) 0.34189(16) 0.76821(14) 0.0616(6) Uani 1 1 d .
H3 H -0.169197 0.358152 0.814698 0.074 Uiso 1 1 calc R
C4 C 0.0007(2) 0.37189(15) 0.73456(14) 0.0565(6) Uani 1 1 d .
C5 C 0.0576(3) 0.43736(19) 0.76203(19) 0.0833(9) Uani 1 1 d .
H5A H 0.130823 0.413356 0.771439 0.125 Uiso 1 1 calc GR
H5B H 0.003567 0.456489 0.811020 0.125 Uiso 1 1 calc GR
H5C H 0.074831 0.484304 0.721270 0.125 Uiso 1 1 calc GR
C6 C 0.0276(2) 0.33223(15) 0.36947(14) 0.0609(6) Uani 1 1 d .
H6A H 0.064542 0.277628 0.355305 0.091 Uiso 1 1 calc GR
H6B H 0.037699 0.370509 0.321487 0.091 Uiso 1 1 calc GR
H6C H -0.056504 0.327427 0.396797 0.091 Uiso 1 1 calc GR
C7 C 0.0853(2) 0.36508(13) 0.42362(12) 0.0493(5) Uani 1 1 d .
C8 C 0.1366(2) 0.44183(15) 0.41269(16) 0.0640(6) Uani 1 1 d .
H8 H 0.141430 0.483199 0.369764 0.077 Uiso 1 1 calc R
C9 C 0.1787(2) 0.44587(13) 0.47604(15) 0.0570(6) Uani 1 1 d .
C10 C 0.2412(3) 0.51485(16) 0.4948(2) 0.0822(9) Uani 1 1 d .
H10A H 0.198564 0.530870 0.547647 0.123 Uiso 1 1 calc GR
H10B H 0.243210 0.562948 0.455804 0.123 Uiso 1 1 calc GR
H10C H 0.321841 0.494811 0.492792 0.123 Uiso 1 1 calc GR
C11 C 0.2555(2) 0.03631(13) 0.55665(15) 0.0549(5) Uani 1 1 d .
H11A H 0.180031 0.017516 0.591840 0.082 Uiso 1 1 calc GR
H11B H 0.319367 -0.003050 0.564014 0.082 Uiso 1 1 calc GR
H11C H 0.255073 0.039685 0.501729 0.082 Uiso 1 1 calc GR
C12 C 0.27400(18) 0.12117(12) 0.57579(11) 0.0410(4) Uani 1 1 d .
C13 C 0.3741(2) 0.14372(14) 0.59311(13) 0.0512(5) Uani 1 1 d .
H13 H 0.440989 0.108517 0.595823 0.061 Uiso 1 1 calc R
C14 C 0.3552(2) 0.22794(15) 0.60545(13) 0.0509(5) Uani 1 1 d .
C15 C 0.4356(3) 0.28401(19) 0.6249(2) 0.0777(8) Uani 1 1 d .
H15A H 0.444056 0.334994 0.588878 0.117 Uiso 1 1 calc GR
H15B H 0.513125 0.255080 0.618830 0.117 Uiso 1 1 calc GR
H15C H 0.401121 0.297853 0.679418 0.117 Uiso 1 1 calc GR
C16 C 0.08062(16) 0.15126(11) 0.46660(10) 0.0340(4) Uani 1 1 d .
C17 C -0.1191(2) 0.23773(13) 0.54129(12) 0.0458(5) Uani 1 1 d .
C18 C -0.02253(16) 0.11047(12) 0.61787(10) 0.0355(4) Uani 1 1 d .
C19 C 0.3948(2) 0.20284(17) 0.37323(14) 0.0633(6) Uani 1 1 d .
H19A H 0.311523 0.204927 0.376302 0.095 Uiso 1 1 calc GR
H19B H 0.402646 0.191216 0.426434 0.095 Uiso 1 1 calc GR
H19C H 0.438143 0.158967 0.340763 0.095 Uiso 1 1 calc GR
C20 C 0.44476(17) 0.28554(14) 0.33634(11) 0.0447(4) Uani 1 1 d .
C21 C 0.4734(2) 0.34703(17) 0.37574(13) 0.0589(6) Uani 1 1 d .
H21 H 0.463424 0.344824 0.430632 0.071 Uiso 1 1 calc R
C22 C 0.5190(2) 0.41127(16) 0.31860(14) 0.0563(6) Uani 1 1 d .
C23 C 0.5637(3) 0.4930(2) 0.3276(2) 0.0958(11) Uani 1 1 d .
H23A H 0.644050 0.498388 0.292190 0.144 Uiso 1 1 calc GR
H23B H 0.563279 0.493919 0.382326 0.144 Uiso 1 1 calc GR
H23C H 0.512326 0.539271 0.314192 0.144 Uiso 1 1 calc GR
C24 C 0.1907(2) 0.35846(16) 0.10924(16) 0.0620(6) Uani 1 1 d .
H24A H 0.225212 0.313107 0.076330 0.093 Uiso 1 1 calc GR
H24B H 0.134529 0.392859 0.087202 0.093 Uiso 1 1 calc GR
H24C H 0.149976 0.335516 0.163013 0.093 Uiso 1 1 calc GR
C25 C 0.28810(18) 0.41125(13) 0.11107(12) 0.0446(4) Uani 1 1 d .
C26 C 0.2937(2) 0.49818(14) 0.09246(13) 0.0527(5) Uani 1 1 d .
H26 H 0.237971 0.534906 0.075404 0.063 Uiso 1 1 calc R
C27 C 0.3968(2) 0.51955(12) 0.10395(12) 0.0486(5) Uani 1 1 d .
C28 C 0.4485(3) 0.60400(14) 0.09180(17) 0.0690(7) Uani 1 1 d .
H28A H 0.451553 0.618898 0.142457 0.104 Uiso 1 1 calc GR
H28B H 0.398916 0.645872 0.070558 0.104 Uiso 1 1 calc GR
H28C H 0.528185 0.601387 0.054603 0.104 Uiso 1 1 calc GR
C29 C 0.7168(2) 0.18541(15) 0.00764(14) 0.0579(6) Uani 1 1 d .
H29A H 0.660527 0.149542 0.046102 0.087 Uiso 1 1 calc GR
H29B H 0.795771 0.157493 -0.004419 0.087 Uiso 1 1 calc GR
H29C H 0.694130 0.197105 -0.040828 0.087 Uiso 1 1 calc GR
C30 C 0.71702(17) 0.26598(13) 0.04180(11) 0.0432(4) Uani 1 1 d .
C31 C 0.81416(18) 0.31548(15) 0.02667(13) 0.0514(5) Uani 1 1 d .
H31 H 0.891700 0.304358 -0.006712 0.062 Uiso 1 1 calc R
C32 C 0.77393(18) 0.38390(15) 0.07034(13) 0.0494(5) Uani 1 1 d .
C33 C 0.8396(2) 0.4565(2) 0.07817(19) 0.0788(8) Uani 1 1 d .
H33A H 0.800797 0.508697 0.062632 0.118 Uiso 1 1 calc GR
H33B H 0.921055 0.451827 0.043813 0.118 Uiso 1 1 calc GR
H33C H 0.839040 0.455714 0.133074 0.118 Uiso 1 1 calc GR
C34 C 0.30679(17) 0.21872(11) 0.21698(11) 0.0365(4) Uani 1 1 d .
C35 C 0.42850(18) 0.22607(13) 0.06798(12) 0.0461(5) Uani 1 1 d .
C36 C 0.52639(18) 0.15841(13) 0.18760(13) 0.0452(4) Uani 1 1 d .
C37 C 0.37549(18) -0.04182(13) 0.26307(12) 0.0436(4) Uani 1 1 d .
H37 H 0.365463 -0.038295 0.317301 0.052 Uiso 1 1 calc R
C38 C 0.4763(2) -0.08661(14) 0.21886(13) 0.0513(5) Uani 1 1 d .
H38 H 0.532305 -0.112937 0.243119 0.062 Uiso 1 1 calc R
C39 C 0.49249(19) -0.09158(15) 0.13843(14) 0.0528(5) Uani 1 1 d .
H39 H 0.559983 -0.120950 0.107437 0.063 Uiso 1 1 calc R
C40 C 0.40757(17) -0.05255(13) 0.10430(12) 0.0434(4) Uani 1 1 d .
H40 H 0.416473 -0.055064 0.050064 0.052 Uiso 1 1 calc R
C41 C 0.30852(16) -0.00944(11) 0.15281(10) 0.0337(4) Uani 1 1 d .
C42 C 0.20994(15) 0.03179(11) 0.12319(10) 0.0332(4) Uani 1 1 d .
C43 C 0.11753(17) 0.07373(13) 0.02871(10) 0.0399(4) Uani 1 1 d .
C44 C 0.02894(16) 0.10572(12) 0.15592(10) 0.0359(4) Uani 1 1 d .
C45 C -0.06804(16) 0.14448(12) 0.21986(10) 0.0370(4) Uani 1 1 d .
C46 C -0.1678(2) 0.18754(17) 0.20590(13) 0.0582(6) Uani 1 1 d .
H46 H -0.177443 0.192971 0.154854 0.070 Uiso 1 1 calc R
C47 C -0.2534(2) 0.22258(19) 0.26902(15) 0.0697(7) Uani 1 1 d .
H47 H -0.320997 0.253163 0.260997 0.084 Uiso 1 1 calc R
C48 C -0.23727(19) 0.21167(16) 0.34409(13) 0.0571(6) Uani 1 1 d .
H48 H -0.294195 0.234338 0.387664 0.069 Uiso 1 1 calc R
C49 C -0.13560(17) 0.16668(13) 0.35370(11) 0.0429(4) Uani 1 1 d .
H49 H -0.125867 0.158717 0.404762 0.051 Uiso 1 1 calc R
C50 C 0.11610(18) 0.07749(14) -0.05640(11) 0.0428(4) Uani 1 1 d .
C51 C 0.20547(19) 0.03535(13) -0.11261(11) 0.0449(4) Uani 1 1 d .
H51 H 0.267074 0.002827 -0.098135 0.054 Uiso 1 1 calc R
C52 C 0.2010(2) 0.04276(15) -0.19093(12) 0.0526(5) Uani 1 1 d .
H52 H 0.260143 0.015501 -0.230294 0.063 Uiso 1 1 calc R
C53 C 0.1092(2) 0.09030(17) -0.20979(12) 0.0605(6) Uani 1 1 d .
H53 H 0.105110 0.097030 -0.262298 0.073 Uiso 1 1 calc R
C54 C 0.0227(2) 0.1282(2) -0.14955(14) 0.0775(9) Uani 1 1 d .
H54 H -0.041009 0.159333 -0.162624 0.093 Uiso 1 1 calc R
B1 B 0.5599(2) 0.43504(14) 0.16172(14) 0.0445(5) Uani 1 1 d .
H1 H 0.592099 0.489270 0.162205 0.053 Uiso 1 1 calc R
B2 B 0.1778(2) 0.34225(15) 0.60453(15) 0.0467(5) Uani 1 1 d .
H2 H 0.223239 0.382685 0.619119 0.056 Uiso 1 1 calc R

loop_
_atom_site_aniso_label
_atom_site_aniso_U_11
_atom_site_aniso_U_22
_atom_site_aniso_U_33
_atom_site_aniso_U_23
_atom_site_aniso_U_13
_atom_site_aniso_U_12
Fe1 0.03078(14) 0.03231(14) 0.03200(14) -0.00366(10) -0.00468(10) -0.00563(10)
Fe2 0.03066(14) 0.03453(14) 0.02201(13) -0.00398(10) -0.00639(10) -0.00509(10)
Fe3 0.04035(15) 0.03175(14) 0.02514(14) -0.00501(10) -0.00672(11) -0.00625(11)
N1 0.0339(8) 0.0404(8) 0.0376(8) -0.0042(6) -0.0035(6) -0.0083(6)
N2 0.0372(8) 0.0427(9) 0.0414(9) -0.0020(7) -0.0069(7) -0.0119(7)
N3 0.0349(8) 0.0415(8) 0.0343(8) -0.0044(6) -0.0066(6) -0.0052(6)
N4 0.0454(9) 0.0429(9) 0.0424(9) -0.0115(7) -0.0113(7) -0.0093(7)
N5 0.0405(8) 0.0368(8) 0.0392(8) -0.0032(6) -0.0104(7) -0.0044(6)
N6 0.0449(9) 0.0326(8) 0.0453(9) -0.0020(6) -0.0099(7) -0.0049(7)
N7 0.0741(14) 0.0931(17) 0.0573(13) -0.0336(12) -0.0177(11) -0.0082(12)
N8 0.0602(13) 0.0459(11) 0.0900(16) 0.0018(10) -0.0190(11) 0.0057(9)
N9 0.0365(8) 0.0449(9) 0.0381(8) -0.0038(7) -0.0061(6) -0.0119(7)
N10 0.0531(10) 0.0342(8) 0.0496(10) -0.0051(7) -0.0089(8) -0.0112(7)
N11 0.0515(10) 0.0350(8) 0.0386(9) -0.0030(6) -0.0100(7) -0.0065(7)
N12 0.0533(10) 0.0434(9) 0.0428(9) -0.0170(7) -0.0106(7) -0.0085(7)
N13 0.0487(9) 0.0408(8) 0.0343(8) -0.0119(6) -0.0059(7) -0.0087(7)
N14 0.0477(9) 0.0429(9) 0.0412(9) -0.0091(7) -0.0143(7) -0.0097(7)
N15 0.0427(8) 0.0360(8) 0.0314(8) -0.0061(6) -0.0092(6) -0.0066(6)
N16 0.0474(9) 0.0408(8) 0.0271(7) -0.0050(6) -0.0099(6) -0.0071(7)
N17 0.0536(12) 0.0893(16) 0.0623(13) -0.0171(11) -0.0215(10) 0.0086(11)
N18 0.0453(9) 0.0369(8) 0.0332(8) -0.0024(6) -0.0069(6) -0.0109(7)
N19 0.0354(8) 0.0395(8) 0.0285(7) -0.0047(6) -0.0095(6) -0.0031(6)
N20 0.0325(7) 0.0408(8) 0.0255(7) -0.0049(6) -0.0081(6) -0.0026(6)
N21 0.0314(7) 0.0436(8) 0.0281(7) -0.0059(6) -0.0074(6) -0.0029(6)
N22 0.0414(9) 0.0631(11) 0.0277(8) -0.0069(7) -0.0120(6) 0.0050(8)
N23 0.0383(8) 0.0512(9) 0.0273(8) -0.0070(6) -0.0107(6) -0.0012(7)
N24 0.0576(12) 0.1152(18) 0.0341(9) -0.0154(10) -0.0187(8) 0.0291(12)
C1 0.0557(14) 0.0729(16) 0.0527(13) -0.0236(12) 0.0061(10) -0.0143(12)
C2 0.0521(12) 0.0465(11) 0.0400(11) -0.0140(8) -0.0034(9) -0.0025(9)
C3 0.0643(15) 0.0669(15) 0.0481(13) -0.0305(11) -0.0008(11) 0.0000(12)
C4 0.0700(15) 0.0525(13) 0.0499(13) -0.0254(10) -0.0150(11) -0.0021(11)
C5 0.095(2) 0.0799(19) 0.085(2) -0.0495(16) -0.0243(16) -0.0121(16)
C6 0.0850(18) 0.0550(13) 0.0434(12) 0.0029(10) -0.0250(12) 0.0009(12)
C7 0.0597(13) 0.0401(10) 0.0408(11) 0.0039(8) -0.0089(9) 0.0002(9)
C8 0.0756(17) 0.0432(12) 0.0636(15) 0.0140(11) -0.0133(13) -0.0080(11)
C9 0.0605(14) 0.0350(10) 0.0670(15) 0.0012(10) -0.0075(11) -0.0099(9)
C10 0.094(2) 0.0443(14) 0.107(2) -0.0014(14) -0.0230(18) -0.0261(14)
C11 0.0565(13) 0.0436(11) 0.0653(14) -0.0115(10) -0.0190(11) 0.0028(10)
C12 0.0453(11) 0.0434(10) 0.0317(9) -0.0040(7) -0.0082(8) -0.0013(8)
C13 0.0497(12) 0.0552(13) 0.0516(12) -0.0064(10) -0.0207(10) 0.0016(10)
C14 0.0500(12) 0.0592(13) 0.0494(12) -0.0092(10) -0.0207(10) -0.0083(10)
C15 0.0717(18) 0.0814(19) 0.099(2) -0.0203(16) -0.0457(16) -0.0160(15)
C16 0.0390(9) 0.0364(9) 0.0270(9) -0.0008(7) -0.0096(7) -0.0079(7)
C17 0.0519(12) 0.0446(11) 0.0394(11) -0.0095(8) -0.0103(9) -0.0007(9)
C18 0.0405(10) 0.0398(10) 0.0266(8) -0.0091(7) -0.0083(7) -0.0038(8)
C19 0.0653(15) 0.0815(17) 0.0402(12) 0.0117(11) -0.0123(10) -0.0245(13)
C20 0.0368(10) 0.0613(13) 0.0338(10) -0.0052(8) -0.0069(8) -0.0036(9)
C21 0.0585(14) 0.0818(17) 0.0369(11) -0.0165(11) -0.0101(10) -0.0080(12)
C22 0.0581(13) 0.0652(14) 0.0490(13) -0.0233(11) -0.0129(10) -0.0085(11)
C23 0.129(3) 0.093(2) 0.077(2) -0.0354(17) -0.0274(19) -0.041(2)
C24 0.0503(13) 0.0689(15) 0.0728(16) -0.0060(12) -0.0292(12) 0.0006(11)
C25 0.0435(11) 0.0499(11) 0.0388(10) -0.0057(8) -0.0114(8) 0.0039(9)
C26 0.0584(13) 0.0492(12) 0.0471(12) -0.0039(9) -0.0169(10) 0.0141(10)
C27 0.0613(13) 0.0357(10) 0.0400(11) -0.0024(8) -0.0054(9) 0.0037(9)
C28 0.0861(19) 0.0374(11) 0.0736(17) 0.0016(11) -0.0129(14) -0.0024(12)
C29 0.0491(12) 0.0628(14) 0.0527(13) -0.0176(11) -0.0001(10) 0.0038(10)
C30 0.0352(10) 0.0529(11) 0.0356(10) -0.0019(8) -0.0041(7) 0.0000(8)
C31 0.0321(10) 0.0689(14) 0.0452(12) 0.0014(10) -0.0026(8) -0.0047(9)
C32 0.0372(10) 0.0607(13) 0.0489(12) 0.0061(10) -0.0110(9) -0.0177(9)
C33 0.0573(15) 0.091(2) 0.090(2) -0.0039(16) -0.0162(14) -0.0399(15)
C34 0.0385(10) 0.0369(9) 0.0334(9) -0.0062(7) -0.0082(7) -0.0050(8)
C35 0.0437(11) 0.0494(11) 0.0426(11) -0.0116(9) -0.0051(8) -0.0077(9)
C36 0.0387(10) 0.0408(11) 0.0517(12) -0.0048(9) -0.0062(9) -0.0065(8)
C37 0.0465(11) 0.0505(11) 0.0373(10) -0.0047(8) -0.0184(8) 0.0003(9)
C38 0.0467(12) 0.0577(13) 0.0549(13) -0.0108(10) -0.0250(10) 0.0093(10)
C39 0.0417(11) 0.0619(13) 0.0574(13) -0.0221(10) -0.0167(9) 0.0101(10)
C40 0.0408(10) 0.0553(12) 0.0349(10) -0.0143(8) -0.0096(8) 0.0000(9)
C41 0.0339(9) 0.0381(9) 0.0300(9) -0.0065(7) -0.0093(7) -0.0037(7)
C42 0.0340(9) 0.0389(9) 0.0269(8) -0.0051(7) -0.0079(7) -0.0049(7)
C43 0.0404(10) 0.0529(11) 0.0269(9) -0.0038(8) -0.0107(7) -0.0042(8)
C44 0.0346(9) 0.0461(10) 0.0279(9) -0.0028(7) -0.0113(7) -0.0021(8)
C45 0.0340(9) 0.0467(10) 0.0309(9) -0.0051(7) -0.0109(7) 0.0000(8)
C46 0.0482(12) 0.0863(17) 0.0423(12) -0.0127(11) -0.0211(10) 0.0187(12)
C47 0.0486(13) 0.102(2) 0.0585(15) -0.0222(14) -0.0209(11) 0.0293(13)
C48 0.0411(11) 0.0811(16) 0.0473(12) -0.0231(11) -0.0092(9) 0.0127(11)
C49 0.0375(10) 0.0585(12) 0.0315(9) -0.0115(8) -0.0066(7) -0.0007(9)
C50 0.0425(10) 0.0604(12) 0.0263(9) -0.0051(8) -0.0118(7) -0.0014(9)
C51 0.0483(11) 0.0559(12) 0.0318(10) -0.0057(8) -0.0149(8) 0.0016(9)
C52 0.0567(13) 0.0711(14) 0.0287(10) -0.0113(9) -0.0099(9) 0.0002(11)
C53 0.0629(14) 0.0929(18) 0.0283(10) -0.0069(11) -0.0188(10) 0.0005(13)
C54 0.0634(16) 0.131(3) 0.0375(12) -0.0107(14) -0.0243(11) 0.0298(16)
B1 0.0493(13) 0.0368(11) 0.0476(13) -0.0043(9) -0.0115(10) -0.0135(9)
B2 0.0523(13) 0.0410(12) 0.0497(13) -0.0129(10) -0.0137(10) -0.0117(10)

loop_
_atom_type_symbol
_atom_type_description
_atom_type_scat_dispersion_real
_atom_type_scat_dispersion_imag
_atom_type_scat_source
C C 0.0181 0.0091 'International Tables Vol C Tables 4.2.6.8 and 6.1.1.4'
H H 0.0000 0.0000 'International Tables Vol C Tables 4.2.6.8 and 6.1.1.4'
B B 0.0090 0.0039 'International Tables Vol C Tables 4.2.6.8 and 6.1.1.4'
Fe Fe -1.1336 3.1974 'International Tables Vol C Tables 4.2.6.8 and 6.1.1.4'
N N 0.0311 0.0180 'International Tables Vol C Tables 4.2.6.8 and 6.1.1.4'

loop_
_geom_angle_atom_site_label_1
_geom_angle_atom_site_label_2
_geom_angle_atom_site_label_3
_geom_angle
_geom_angle_site_symmetry_1
_geom_angle_site_symmetry_3
N3 Fe1 N1 90.87(6) . .
N5 Fe1 N1 90.02(6) . .
N5 Fe1 N3 87.25(6) . .
C34 Fe1 N1 172.49(7) . .
C34 Fe1 N3 93.57(7) . .
C34 Fe1 N5 96.24(7) . .
C34 Fe1 C35 83.72(8) . .
C34 Fe1 C36 84.68(8) . .
C35 Fe1 N1 92.08(7) . .
C35 Fe1 N3 176.38(8) . .
C35 Fe1 N5 90.66(8) . .
C36 Fe1 N1 89.22(7) . .
C36 Fe1 N3 90.71(8) . .
C36 Fe1 N5 177.81(8) . .
C36 Fe1 C35 91.42(9) . .
N9 Fe2 N19 86.69(6) . .
N9 Fe2 N21 94.73(6) . .
N16 Fe2 N9 86.83(6) . .
N16 Fe2 N18 92.42(6) . 2_556
N16 Fe2 N19 122.25(6) . .
N16 Fe2 N20 163.46(6) . .
N16 Fe2 N21 92.94(6) . .
N18 Fe2 N9 170.29(6) 2_556 .
N18 Fe2 N19 85.52(6) 2_556 .
N18 Fe2 N20 97.53(6) 2_556 .
N18 Fe2 N21 94.98(6) 2_556 .
N20 Fe2 N9 85.54(6) . .
N20 Fe2 N19 71.92(5) . .
N20 Fe2 N21 73.12(5) . .
N21 Fe2 N19 144.79(5) . .
N11 Fe3 N13 89.63(7) . .
N15 Fe3 N11 89.67(7) . .
N15 Fe3 N13 89.22(6) . .
C16 Fe3 N11 93.48(7) . .
C16 Fe3 N13 176.11(7) . .
C16 Fe3 N15 93.14(7) . .
C16 Fe3 C17 86.89(8) . .
C17 Fe3 N11 91.45(8) . .
C17 Fe3 N13 90.69(8) . .
C17 Fe3 N15 178.88(8) . .
C18 Fe3 N11 177.58(7) . .
C18 Fe3 N13 92.32(7) . .
C18 Fe3 N15 91.79(7) . .
C18 Fe3 C16 84.51(7) . .
C18 Fe3 C17 87.10(8) . .
N2 N1 Fe1 117.08(11) . .
C30 N1 Fe1 134.90(14) . .
C30 N1 N2 107.29(15) . .
N1 N2 B1 117.99(15) . .
C32 N2 N1 109.34(16) . .
C32 N2 B1 132.55(17) . .
N4 N3 Fe1 117.46(11) . .
C20 N3 Fe1 135.62(14) . .
C20 N3 N4 106.88(15) . .
N3 N4 B1 118.64(15) . .
C22 N4 N3 109.61(17) . .
C22 N4 B1 131.73(18) . .
N6 N5 Fe1 116.53(12) . .
C25 N5 Fe1 136.23(14) . .
C25 N5 N6 107.05(16) . .
N5 N6 B1 119.49(15) . .
C27 N6 N5 109.16(17) . .
C27 N6 B1 130.87(17) . .
C34 N9 Fe2 155.66(16) . .
N11 N10 B2 118.98(15) . .
C9 N10 N11 109.42(18) . .
C9 N10 B2 131.57(19) . .
N10 N11 Fe3 117.35(12) . .
C7 N11 Fe3 135.71(15) . .
C7 N11 N10 106.73(16) . .
N13 N12 B2 118.92(15) . .
C4 N12 N13 109.74(17) . .
C4 N12 B2 131.18(18) . .
N12 N13 Fe3 117.47(12) . .
C2 N13 Fe3 135.14(14) . .
C2 N13 N12 107.27(15) . .
N15 N14 B2 119.12(16) . .
C14 N14 N15 109.75(16) . .
C14 N14 B2 131.14(17) . .
N14 N15 Fe3 117.08(12) . .
C12 N15 Fe3 136.13(13) . .
C12 N15 N14 106.76(15) . .
C16 N16 Fe2 162.97(15) . .
C18 N18 Fe2 174.27(15) . 2_556
C37 N19 Fe2 125.65(12) . .
C37 N19 C41 117.67(16) . .
C41 N19 Fe2 116.68(11) . .
C42 N20 Fe2 122.17(11) . .
C44 N20 Fe2 120.28(11) . .
C44 N20 C42 116.92(14) . .
C45 N21 Fe2 116.45(11) . .
C49 N21 Fe2 125.82(12) . .
C49 N21 C45 117.55(16) . .
C44 N22 C43 114.36(16) . .
C42 N23 C43 114.89(15) . .
C54 N24 C50 116.72(19) . .
H1A C1 H1B 109.5 . .
H1A C1 H1C 109.5 . .
H1B C1 H1C 109.5 . .
C2 C1 H1A 109.5 . .
C2 C1 H1B 109.5 . .
C2 C1 H1C 109.5 . .
N13 C2 C1 125.14(18) . .
N13 C2 C3 108.48(19) . .
C3 C2 C1 126.37(19) . .
C2 C3 H3 126.5 . .
C4 C3 C2 107.03(19) . .
C4 C3 H3 126.5 . .
N12 C4 C3 107.47(19) . .
N12 C4 C5 123.6(2) . .
C3 C4 C5 129.0(2) . .
C4 C5 H5A 109.5 . .
C4 C5 H5B 109.5 . .
C4 C5 H5C 109.5 . .
H5A C5 H5B 109.5 . .
H5A C5 H5C 109.5 . .
H5B C5 H5C 109.5 . .
H6A C6 H6B 109.5 . .
H6A C6 H6C 109.5 . .
H6B C6 H6C 109.5 . .
C7 C6 H6A 109.5 . .
C7 C6 H6B 109.5 . .
C7 C6 H6C 109.5 . .
N11 C7 C6 124.17(19) . .
N11 C7 C8 108.6(2) . .
C8 C7 C6 127.2(2) . .
C7 C8 H8 126.2 . .
C9 C8 C7 107.7(2) . .
C9 C8 H8 126.2 . .
N10 C9 C8 107.5(2) . .
N10 C9 C10 122.4(2) . .
C8 C9 C10 130.0(2) . .
C9 C10 H10A 109.5 . .
C9 C10 H10B 109.5 . .
C9 C10 H10C 109.5 . .
H10A C10 H10B 109.5 . .
H10A C10 H10C 109.5 . .
H10B C10 H10C 109.5 . .
H11A C11 H11B 109.5 . .
H11A C11 H11C 109.5 . .
H11B C11 H11C 109.5 . .
C12 C11 H11A 109.5 . .
C12 C11 H11B 109.5 . .
C12 C11 H11C 109.5 . .
N15 C12 C11 124.88(18) . .
N15 C12 C13 109.02(18) . .
C13 C12 C11 126.10(19) . .
C12 C13 H13 126.6 . .
C14 C13 C12 106.90(19) . .
C14 C13 H13 126.6 . .
N14 C14 C13 107.57(18) . .
N14 C14 C15 123.5(2) . .
C13 C14 C15 128.9(2) . .
C14 C15 H15A 109.5 . .
C14 C15 H15B 109.5 . .
C14 C15 H15C 109.5 . .
H15A C15 H15B 109.5 . .
H15A C15 H15C 109.5 . .
H15B C15 H15C 109.5 . .
N16 C16 Fe3 177.31(16) . .
N17 C17 Fe3 179.2(2) . .
N18 C18 Fe3 177.46(15) . .
H19A C19 H19B 109.5 . .
H19A C19 H19C 109.5 . .
H19B C19 H19C 109.5 . .
C20 C19 H19A 109.5 . .
C20 C19 H19B 109.5 . .
C20 C19 H19C 109.5 . .
N3 C20 C19 124.40(19) . .
N3 C20 C21 108.77(19) . .
C21 C20 C19 126.8(2) . .
C20 C21 H21 126.5 . .
C22 C21 C20 107.02(19) . .
C22 C21 H21 126.5 . .
N4 C22 C21 107.7(2) . .
N4 C22 C23 122.7(2) . .
C21 C22 C23 129.6(2) . .
C22 C23 H23A 109.5 . .
C22 C23 H23B 109.5 . .
C22 C23 H23C 109.5 . .
H23A C23 H23B 109.5 . .
H23A C23 H23C 109.5 . .
H23B C23 H23C 109.5 . .
H24A C24 H24B 109.5 . .
H24A C24 H24C 109.5 . .
H24B C24 H24C 109.5 . .
C25 C24 H24A 109.5 . .
C25 C24 H24B 109.5 . .
C25 C24 H24C 109.5 . .
N5 C25 C24 123.98(19) . .
N5 C25 C26 108.93(19) . .
C26 C25 C24 127.1(2) . .
C25 C26 H26 126.5 . .
C27 C26 C25 107.04(19) . .
C27 C26 H26 126.5 . .
N6 C27 C26 107.80(18) . .
N6 C27 C28 122.3(2) . .
C26 C27 C28 129.9(2) . .
C27 C28 H28A 109.5 . .
C27 C28 H28B 109.5 . .
C27 C28 H28C 109.5 . .
H28A C28 H28B 109.5 . .
H28A C28 H28C 109.5 . .
H28B C28 H28C 109.5 . .
H29A C29 H29B 109.5 . .
H29A C29 H29C 109.5 . .
H29B C29 H29C 109.5 . .
C30 C29 H29A 109.5 . .
C30 C29 H29B 109.5 . .
C30 C29 H29C 109.5 . .
N1 C30 C29 124.57(18) . .
N1 C30 C31 108.75(18) . .
C31 C30 C29 126.68(19) . .
C30 C31 H31 126.5 . .
C32 C31 C30 106.98(18) . .
C32 C31 H31 126.5 . .
N2 C32 C31 107.61(18) . .
N2 C32 C33 122.1(2) . .
C31 C32 C33 130.3(2) . .
C32 C33 H33A 109.5 . .
C32 C33 H33B 109.5 . .
C32 C33 H33C 109.5 . .
H33A C33 H33B 109.5 . .
H33A C33 H33C 109.5 . .
H33B C33 H33C 109.5 . .
N9 C34 Fe1 173.13(17) . .
N7 C35 Fe1 176.3(2) . .
N8 C36 Fe1 176.7(2) . .
N19 C37 H37 118.5 . .
N19 C37 C38 123.04(18) . .
C38 C37 H37 118.5 . .
C37 C38 H38 120.5 . .
C39 C38 C37 118.91(19) . .
C39 C38 H38 120.5 . .
C38 C39 H39 120.4 . .
C38 C39 C40 119.25(19) . .
C40 C39 H39 120.4 . .
C39 C40 H40 120.8 . .
C39 C40 C41 118.34(18) . .
C41 C40 H40 120.8 . .
N19 C41 C40 122.78(17) . .
N19 C41 C42 114.41(15) . .
C40 C41 C42 122.79(16) . .
N20 C42 C41 114.35(14) . .
N23 C42 N20 123.81(16) . .
N23 C42 C41 121.82(15) . .
N22 C43 N23 125.57(16) . .
N22 C43 C50 117.06(16) . .
N23 C43 C50 117.37(16) . .
N20 C44 N22 124.38(16) . .
N20 C44 C45 114.98(15) . .
N22 C44 C45 120.64(16) . .
N21 C45 C44 114.52(15) . .
N21 C45 C46 122.90(17) . .
C46 C45 C44 122.58(17) . .
C45 C46 H46 120.7 . .
C45 C46 C47 118.7(2) . .
C47 C46 H46 120.7 . .
C46 C47 H47 120.5 . .
C48 C47 C46 119.0(2) . .
C48 C47 H47 120.5 . .
C47 C48 H48 120.5 . .
C47 C48 C49 118.98(19) . .
C49 C48 H48 120.5 . .
N21 C49 C48 122.84(18) . .
N21 C49 H49 118.6 . .
C48 C49 H49 118.6 . .
N24 C50 C43 116.00(17) . .
N24 C50 C51 123.15(17) . .
C51 C50 C43 120.85(17) . .
C50 C51 H51 120.9 . .
C50 C51 C52 118.27(19) . .
C52 C51 H51 120.9 . .
C51 C52 H52 120.4 . .
C53 C52 C51 119.3(2) . .
C53 C52 H52 120.4 . .
C52 C53 H53 120.8 . .
C52 C53 C54 118.4(2) . .
C54 C53 H53 120.8 . .
N24 C54 C53 124.1(2) . .
N24 C54 H54 117.9 . .
C53 C54 H54 117.9 . .
N2 B1 N4 107.62(17) . .
N2 B1 N6 109.04(16) . .
N2 B1 H1 110.8 . .
N4 B1 N6 107.67(16) . .
N4 B1 H1 110.8 . .
N6 B1 H1 110.8 . .
N10 B2 N12 107.50(18) . .
N10 B2 N14 108.68(16) . .
N10 B2 H2 110.7 . .
N12 B2 N14 108.37(17) . .
N12 B2 H2 110.7 . .
N14 B2 H2 110.7 . .

loop_
_geom_bond_atom_site_label_1
_geom_bond_atom_site_label_2
_geom_bond_distance
_geom_bond_site_symmetry_2
Fe1 N1 2.0279(15) .
Fe1 N3 2.0147(15) .
Fe1 N5 1.9810(16) .
Fe1 C34 1.9027(18) .
Fe1 C35 1.925(2) .
Fe1 C36 1.924(2) .
Fe2 N9 2.1369(15) .
Fe2 N16 2.1072(15) .
Fe2 N18 2.1142(15) 2_556
Fe2 N19 2.2688(15) .
Fe2 N20 2.1316(14) .
Fe2 N21 2.2248(15) .
Fe3 N11 2.0079(16) .
Fe3 N13 2.0169(15) .
Fe3 N15 2.0052(16) .
Fe3 C16 1.9198(17) .
Fe3 C17 1.932(2) .
Fe3 C18 1.9188(19) .
N1 N2 1.374(2) .
N1 C30 1.342(2) .
N2 C32 1.350(2) .
N2 B1 1.530(3) .
N3 N4 1.373(2) .
N3 C20 1.343(2) .
N4 C22 1.345(3) .
N4 B1 1.533(3) .
N5 N6 1.382(2) .
N5 C25 1.338(3) .
N6 C27 1.348(3) .
N6 B1 1.534(3) .
N7 C35 1.138(3) .
N8 C36 1.143(3) .
N9 C34 1.145(2) .
N10 N11 1.379(2) .
N10 C9 1.351(3) .
N10 B2 1.526(3) .
N11 C7 1.347(3) .
N12 N13 1.370(2) .
N12 C4 1.343(3) .
N12 B2 1.534(3) .
N13 C2 1.342(2) .
N14 N15 1.378(2) .
N14 C14 1.346(3) .
N14 B2 1.545(3) .
N15 C12 1.344(2) .
N16 C16 1.146(2) .
N17 C17 1.151(3) .
N18 C18 1.149(2) .
N19 C37 1.326(2) .
N19 C41 1.351(2) .
N20 C42 1.335(2) .
N20 C44 1.328(2) .
N21 C45 1.350(2) .
N21 C49 1.333(2) .
N22 C43 1.343(2) .
N22 C44 1.333(2) .
N23 C42 1.329(2) .
N23 C43 1.344(2) .
N24 C50 1.334(3) .
N24 C54 1.330(3) .
C1 H1A 0.9600 .
C1 H1B 0.9600 .
C1 H1C 0.9600 .
C1 C2 1.489(3) .
C2 C3 1.391(3) .
C3 H3 0.9300 .
C3 C4 1.372(3) .
C4 C5 1.494(3) .
C5 H5A 0.9600 .
C5 H5B 0.9600 .
C5 H5C 0.9600 .
C6 H6A 0.9600 .
C6 H6B 0.9600 .
C6 H6C 0.9600 .
C6 C7 1.493(3) .
C7 C8 1.384(3) .
C8 H8 0.9300 .
C8 C9 1.360(4) .
C9 C10 1.502(3) .
C10 H10A 0.9600 .
C10 H10B 0.9600 .
C10 H10C 0.9600 .
C11 H11A 0.9600 .
C11 H11B 0.9600 .
C11 H11C 0.9600 .
C11 C12 1.487(3) .
C12 C13 1.391(3) .
C13 H13 0.9300 .
C13 C14 1.374(3) .
C14 C15 1.500(3) .
C15 H15A 0.9600 .
C15 H15B 0.9600 .
C15 H15C 0.9600 .
C19 H19A 0.9600 .
C19 H19B 0.9600 .
C19 H19C 0.9600 .
C19 C20 1.487(3) .
C20 C21 1.390(3) .
C21 H21 0.9300 .
C21 C22 1.365(3) .
C22 C23 1.497(3) .
C23 H23A 0.9600 .
C23 H23B 0.9600 .
C23 H23C 0.9600 .
C24 H24A 0.9600 .
C24 H24B 0.9600 .
C24 H24C 0.9600 .
C24 C25 1.495(3) .
C25 C26 1.389(3) .
C26 H26 0.9300 .
C26 C27 1.367(3) .
C27 C28 1.497(3) .
C28 H28A 0.9600 .
C28 H28B 0.9600 .
C28 H28C 0.9600 .
C29 H29A 0.9600 .
C29 H29B 0.9600 .
C29 H29C 0.9600 .
C29 C30 1.485(3) .
C30 C31 1.390(3) .
C31 H31 0.9300 .
C31 C32 1.372(3) .
C32 C33 1.496(3) .
C33 H33A 0.9600 .
C33 H33B 0.9600 .
C33 H33C 0.9600 .
C37 H37 0.9300 .
C37 C38 1.383(3) .
C38 H38 0.9300 .
C38 C39 1.376(3) .
C39 H39 0.9300 .
C39 C40 1.378(3) .
C40 H40 0.9300 .
C40 C41 1.386(3) .
C41 C42 1.477(2) .
C43 C50 1.493(2) .
C44 C45 1.475(2) .
C45 C46 1.372(3) .
C46 H46 0.9300 .
C46 C47 1.378(3) .
C47 H47 0.9300 .
C47 C48 1.376(3) .
C48 H48 0.9300 .
C48 C49 1.377(3) .
C49 H49 0.9300 .
C50 C51 1.381(3) .
C51 H51 0.9300 .
C51 C52 1.382(3) .
C52 H52 0.9300 .
C52 C53 1.358(3) .
C53 H53 0.9300 .
C53 C54 1.372(3) .
C54 H54 0.9300 .
B1 H1 0.9800 .
B2 H2 0.9800 .
